data_2007008
loop_
_publ_author_name
' Drouin, Marc'
'Couturier, Michel'
'Deslongchamps, Pierre'

_publ_section_title
;
 Crystallographic Evidence of [1,5]Prototropic Shifts Occurring upon
 Transannular Diels--Alder Reaction of a 14-Membered Macrocycle leading
 to a 5\a-Steroid Skeleton
;
_journal_issue 2
_journal_name_full 'Acta Crystallographica Section C'
_journal_page_first 256
_journal_page_last 261
_journal_paper_doi 10.1107/S0108270197013310
_journal_volume 54
_journal_year 1998
_chemical_formula_iupac 'C24 H30 O8'
_chemical_formula_sum 'C24 H30 O8'
_chemical_formula_weight 892.96
_chemical_name_systematic
;
rac-3,3-Bis(methoxycarbonyl)-18-oxo-5\a-androst-6-en-11,17-dione
;
_space_group_IT_number 19
_symmetry_cell_setting orthorhombic
_symmetry_space_group_name_Hall 'P 2ac 2ab'
_symmetry_space_group_name_H-M 'P 21 21 21'
_audit_creation_method SHELXL
_cell_angle_alpha 90.00
_cell_angle_beta 90.00
_cell_angle_gamma 90.00
_cell_formula_units_Z 8
_cell_length_a 6.9986(4)
_cell_length_b 12.1754(6)
_cell_length_c 53.584(3)
_cell_measurement_reflns_used 24
_cell_measurement_temperature 293(2)
_cell_measurement_theta_max 25
_cell_measurement_theta_min 20
_cell_volume 4565.9(4)
_computing_cell_refinement 'NRCCAD TRUANG'
_computing_data_collection 'NRCCAD DATCOL (Le Page, White & Gabe, 1986)'
_computing_data_reduction 'NRCVAX DATRD2  (Gabe, Le Page, Charland, Lee & White, 1989)'
_computing_molecular_graphics 'ORTEP in Xtal_GX (Johnson, 1995)'
_computing_publication_material 'SHELXL93 ACTA'
_computing_structure_refinement 'SHELXL93 (Sheldrick, 1993)'
_computing_structure_solution 'NRCVAX SOLVER'
_diffrn_ambient_temperature 293.0(10)
_diffrn_measurement_device 'Nonius CAD-4    '
_diffrn_measurement_method '\w/2\q scan '
_diffrn_radiation_monochromator graphite
_diffrn_radiation_source 'fine-focus sealed tube'
_diffrn_radiation_type CuK\a
_diffrn_radiation_wavelength 1.54184
_diffrn_reflns_av_R_equivalents 0.0022
_diffrn_reflns_av_sigmaI/netI 0.0343
_diffrn_reflns_limit_h_max 8
_diffrn_reflns_limit_h_min -6
_diffrn_reflns_limit_k_max 14
_diffrn_reflns_limit_k_min 0
_diffrn_reflns_limit_l_max 65
_diffrn_reflns_limit_l_min 0
_diffrn_reflns_number 9538
_diffrn_reflns_theta_max 71.82
_diffrn_reflns_theta_min 1.65
_diffrn_standards_decay_% <1
_diffrn_standards_interval_count 200
_diffrn_standards_number 2
_exptl_absorpt_coefficient_mu 0.808
_exptl_absorpt_correction_type none
_exptl_crystal_colour colorless
_exptl_crystal_density_diffrn 1.299
_exptl_crystal_density_meas ?
_exptl_crystal_density_method none
_exptl_crystal_description rectangular
_exptl_crystal_F_000 1904
_exptl_crystal_size_max 0.30
_exptl_crystal_size_mid 0.20
_exptl_crystal_size_min 0.20
_refine_diff_density_max .366
_refine_diff_density_min -.295
_refine_ls_abs_structure_details 'Flack (1983)'
_refine_ls_abs_structure_Flack 0.2(2)
_refine_ls_extinction_coef 0.0053(4)
_refine_ls_extinction_method SHELXL
_refine_ls_goodness_of_fit_all 1.055
_refine_ls_goodness_of_fit_obs 1.120
_refine_ls_hydrogen_treatment constr
_refine_ls_matrix_type full
_refine_ls_number_parameters 578
_refine_ls_number_reflns 8348
_refine_ls_number_restraints 0
_refine_ls_restrained_S_all 1.055
_refine_ls_restrained_S_obs 1.120
_refine_ls_R_factor_all 0.0803
_refine_ls_R_factor_obs .0631
_refine_ls_shift/esd_max 0.001
_refine_ls_shift/esd_mean 0.000
_refine_ls_structure_factor_coef Fsqd
_refine_ls_weighting_details 'w = 1/[\s^2^(Fo^2^)+(0.1126P)^2^+0.0750P] where P=(Fo^2^+2Fc^2^)/3'
_refine_ls_weighting_scheme calc
_refine_ls_wR_factor_all 0.1832
_refine_ls_wR_factor_obs .1641
_reflns_number_observed 6061
_reflns_number_total 8348
_reflns_observed_criterion >2sigma(I)
_cod_data_source_file fg1350.cif
_cod_data_source_block 4
_cod_depositor_comments
;
The following automatic conversions were performed:
'_symmetry_cell_setting' value 'Orthorhombic' changed to 'orthorhombic'
according to '/home/saulius/struct/CIF-dictionaries/cif_core.dic'
dictionary named 'cif_core.dic' version 2.4.1 from 2010-06-29.

Automatic conversion script
Id: cif_fix_enum 1527 2010-12-29 10:47:43Z saulius 

The following automatic conversions were performed:

'_symmetry_cell_setting' value 'Orthorhombic' changed to
'orthorhombic' according to
/home/saulius/struct/CIF-dictionaries/cif_core.dic dictionary named
'cif_core.dic' version 2.4.1 from 2010-06-29.

Automatic conversion script
Id: cif_fix_values 1715 2011-07-08 13:25:40Z adriana 

The following automatic conversions were performed:

'_exptl_crystal_density_meas' value 'not measured' was changed to '?'
- the value is perceived as not measured.

Automatic conversion script
Id: cif_fix_values 3008 2015-01-20 13:52:24Z robertas 

The following automatic conversions were performed:

'_refine_ls_weighting_scheme' value 'calc w =
1/[\s^2^(Fo^2^)+(0.1126P)^2^+0.0750P] where P=(Fo^2^+2Fc^2^)/3' was
changed to 'calc'. New tag '_refine_ls_weighting_details' was
created. The value of the new tag was set to 'w =
1/[\s^2^(Fo^2^)+(0.1126P)^2^+0.0750P] where P=(Fo^2^+2Fc^2^)/3'.

Automatic conversion script
Id: cif_fix_values 3143 2015-03-26 13:38:13Z robertas 
;
_cod_original_cell_volume 4566.0(4)
_cod_database_code 2007008

loop_
_symmetry_equiv_pos_as_xyz
'x, y, z'
'x+1/2, -y+1/2, -z'
'-x, y+1/2, -z+1/2'
'-x+1/2, -y, z+1/2'

loop_
_atom_site_aniso_label
_atom_site_aniso_U_11
_atom_site_aniso_U_22
_atom_site_aniso_U_33
_atom_site_aniso_U_12
_atom_site_aniso_U_13
_atom_site_aniso_U_23
C1 .056(2) .062(2) .053(2) -.009(2) .004(2) -.001(2)
C2 .057(2) .077(2) .052(2) -.002(2) .005(2) -.002(2)
C3 .067(2) .058(2) .046(2) .005(2) .003(2) .0001(14)
C4 .069(2) .060(2) .050(2) -.007(2) .007(2) -.009(2)
C5 .054(2) .054(2) .045(2) -.004(2) .0000(15) -.0026(14)
C6 .053(2) .063(2) .054(2) -.010(2) .003(2) -.006(2)
C7 .055(2) .059(2) .054(2) -.013(2) .005(2) -.0047(15)
C8 .050(2) .047(2) .0462(15) -.004(2) -.0010(14) -.0050(13)
C9 .047(2) .046(2) .0447(14) -.0029(15) -.0024(14) .0006(12)
C10 .048(2) .050(2) .051(2) -.002(2) -.0013(14) -.0024(13)
C11 .056(2) .049(2) .051(2) -.005(2) .000(2) .0064(14)
C12 .067(2) .051(2) .048(2) -.007(2) -.003(2) .0013(14)
C13 .055(2) .046(2) .0449(15) .002(2) -.0029(15) -.0005(13)
C14 .050(2) .051(2) .0444(14) .002(2) -.0028(14) -.0002(13)
C15 .052(2) .077(2) .054(2) .001(2) .003(2) -.003(2)
C16 .061(2) .082(3) .059(2) .004(2) .011(2) -.012(2)
C17 .069(3) .061(2) .050(2) .011(2) -.003(2) -.0067(15)
C18 .062(2) .059(2) .062(2) .008(2) .004(2) -.002(2)
C19 .076(3) .062(2) .053(2) -.005(2) .003(2) .003(2)
C20 .139(6) .096(4) .171(6) -.032(4) -.051(5) .075(4)
C21 .073(3) .068(2) .049(2) .009(2) .005(2) -.004(2)
C22 .120(4) .106(4) .057(2) .002(4) .003(3) -.032(2)
C23 .053(2) .050(2) .0453(14) -.001(2) .0000(14) .0036(13)
C24 .107(4) .081(3) .057(2) .021(3) -.011(2) .020(2)
O1 .053(2) .086(2) .0597(13) -.0153(15) .0012(12) -.0008(13)
O2 .112(3) .063(2) .074(2) .009(2) .006(2) -.0214(14)
O3 .084(2) .084(2) .080(2) .017(2) .002(2) .010(2)
O4 .094(2) .073(2) .101(2) -.017(2) -.006(2) .027(2)
O5 .113(3) .123(3) .072(2) .051(3) -.007(2) -.023(2)
O6 .097(2) .082(2) .0539(13) .011(2) -.0107(15) -.0186(13)
O7 .061(2) .085(2) .0653(15) .017(2) .0061(13) .0100(14)
O8 .084(2) .0680(15) .0437(11) .0166(15) -.0007(12) .0083(11)
C1' .071(3) .061(2) .052(2) .010(2) .004(2) -.004(2)
C2' .084(3) .069(2) .055(2) .009(2) .011(2) -.006(2)
C3' .103(3) .053(2) .046(2) .002(2) .010(2) .0014(15)
C4' .088(3) .053(2) .050(2) .002(2) -.001(2) .0066(15)
C5' .065(2) .050(2) .0430(15) -.003(2) -.004(2) -.0009(13)
C6' .053(2) .060(2) .054(2) .002(2) -.005(2) .0058(15)
C7' .055(2) .057(2) .056(2) .002(2) -.002(2) .0048(15)
C8' .046(2) .048(2) .050(2) .0004(15) -.0054(14) .0035(13)
C9' .050(2) .052(2) .0444(14) .003(2) -.0015(14) -.0004(13)
C10' .052(2) .049(2) .049(2) .001(2) .0018(15) -.0026(13)
C11' .050(2) .053(2) .053(2) .002(2) -.004(2) -.0051(14)
C12' .058(2) .049(2) .0483(15) .006(2) -.002(2) -.0010(13)
C13' .046(2) .046(2) .048(2) .0001(15) -.0009(13) -.0051(13)
C14' .046(2) .052(2) .0448(15) .001(2) -.0016(14) .0009(13)
C15' .051(2) .058(2) .058(2) .006(2) .002(2) .003(2)
C16' .048(2) .070(2) .058(2) .007(2) .007(2) .005(2)
C17' .060(2) .055(2) .049(2) -.004(2) -.001(2) .0050(14)
C18' .062(2) .057(2) .062(2) -.008(2) .005(2) -.003(2)
C19' .134(5) .065(2) .057(2) .002(3) .022(3) -.003(2)
C20' .141(6) .216(7) .054(2) -.012(6) .036(3) -.010(4)
C21' .135(5) .055(2) .047(2) .005(3) -.006(3) .002(2)
C22' .159(6) .099(4) .139(5) -.049(5) .006(5) -.025(4)
C23' .052(2) .051(2) .0451(15) .002(2) .0010(15) -.0033(13)
C24' .092(3) .074(2) .069(2) -.018(3) -.008(2) -.024(2)
O1' .051(2) .079(2) .0596(13) .0095(14) -.0032(12) -.0033(12)
O2' .076(2) .066(2) .0684(15) -.0011(15) .0110(15) .0135(13)
O3' .439(12) .110(3) .107(3) -.106(6) .134(5) -.022(3)
O4' .123(3) .166(4) .058(2) -.022(3) .023(2) -.029(2)
O5' .255(6) .052(2) .142(3) .002(3) -.101(4) .008(2)
O6' .106(3) .075(2) .093(2) -.014(2) .010(2) -.008(2)
O7' .073(2) .072(2) .0498(12) -.0164(15) .0033(12) -.0151(11)
O8' .055(2) .078(2) .0657(15) -.0120(14) .0086(13) -.0075(13)

loop_
_atom_site_label
_atom_site_fract_x
_atom_site_fract_y
_atom_site_fract_z
_atom_site_U_iso_or_equiv
_atom_site_thermal_displace_type
_atom_site_calc_flag
_atom_site_refinement_flags
_atom_site_occupancy
_atom_site_disorder_group
_atom_site_type_symbol
C1 1.6707(6) 1.0466(3) 1.06456(6) .0570(9) Uani d . 1 . C
H1A 1.6080 1.1166 1.0617 .068 Uiso calc . 1 . H
H1B 1.7895 1.0610 1.0733 .068 Uiso calc . 1 . H
C2 1.7162(6) .9943(4) 1.03936(6) .0619(9) Uani d . 1 . C
H2A 1.7942 .9295 1.0421 .074 Uiso calc . 1 . H
H2B 1.7905 1.0457 1.0295 .074 Uiso calc . 1 . H
C3 1.5379(6) .9615(3) 1.02464(6) .0572(9) Uani d . 1 . C
C4 1.4039(6) .8926(3) 1.04119(6) .0596(9) Uani d . 1 . C
H4A 1.2853 .8791 1.0323 .071 Uiso calc . 1 . H
H4B 1.4630 .8222 1.0447 .071 Uiso calc . 1 . H
C5 1.3611(5) .9510(3) 1.06568(6) .0512(8) Uani d . 1 . C
H5 1.3091 1.0230 1.0611 .061 Uiso calc . 1 . H
C6 1.2081(6) .8950(3) 1.08040(6) .0566(9) Uani d . 1 . C
H6 1.1179 .8532 1.0719 .068 Uiso calc . 1 . H
C7 1.1951(6) .9021(3) 1.10488(6) .0562(9) Uani d . 1 . C
H7 1.0926 .8680 1.1128 .067 Uiso calc . 1 . H
C8 1.3367(5) .9622(3) 1.12056(6) .0478(7) Uani d . 1 . C
H8 1.4171 .9079 1.1290 .057 Uiso calc . 1 . H
C9 1.4671(5) 1.0362(3) 1.10463(5) .0457(7) Uani d . 1 . C
H9 1.3834 1.0941 1.0981 .055 Uiso calc . 1 . H
C10 1.5416(5) .9747(3) 1.08131(6) .0494(8) Uani d . 1 . C
C11 1.6107(5) 1.0950(3) 1.12106(6) .0519(8) Uani d . 1 . C
C12 1.5280(6) 1.1586(3) 1.14278(6) .0556(8) Uani d . 1 . C
H12A 1.4631 1.2234 1.1366 .067 Uiso calc . 1 . H
H12B 1.6309 1.1826 1.1536 .067 Uiso calc . 1 . H
C13 1.3873(5) 1.0890(3) 1.15777(6) .0487(8) Uani d . 1 . C
C14 1.2409(5) 1.0329(3) 1.14031(5) .0484(7) Uani d . 1 . C
H14 1.1766 1.0924 1.1313 .058 Uiso calc . 1 . H
C15 1.0927(6) .9860(4) 1.15838(6) .0607(9) Uani d . 1 . C
H15A .9742 .9687 1.1499 .073 Uiso calc . 1 . H
H15B 1.1401 .9206 1.1666 .073 Uiso calc . 1 . H
C16 1.0658(6) 1.0801(4) 1.17683(7) .0669(10) Uani d . 1 . C
H16A .9565 1.1246 1.1722 .080 Uiso calc . 1 . H
H16B 1.0465 1.0520 1.1936 .080 Uiso calc . 1 . H
C17 1.2492(6) 1.1471(3) 1.17542(6) .0600(9) Uani d . 1 . C
C18 1.6469(6) .8699(3) 1.08896(7) .0610(9) Uani d . 1 . C
H18A 1.7577 .8888 1.0986 .092 Uiso calc . 1 . H
H18B 1.6855 .8305 1.0743 .092 Uiso calc . 1 . H
H18C 1.5635 .8246 1.0988 .092 Uiso calc . 1 . H
C19 1.4328(7) 1.0602(3) 1.01431(7) .0638(10) Uani d . 1 . C
C20 1.4606(11) 1.2182(5) .98918(13) .135(3) Uani d . 1 . C
H20A 1.5566 1.2606 .9808 .203 Uiso calc . 1 . H
H20B 1.3962 1.2635 1.0012 .203 Uiso calc . 1 . H
H20C 1.3698 1.1912 .9772 .203 Uiso calc . 1 . H
C21 1.5909(7) .8886(3) 1.00242(7) .0631(10) Uani d . 1 . C
C22 1.5003(9) .8317(4) .96203(7) .094(2) Uani d . 1 . C
H22A 1.4073 .8494 .9495 .142 Uiso calc . 1 . H
H22B 1.4849 .7565 .9670 .142 Uiso calc . 1 . H
H22C 1.6263 .8422 .9554 .142 Uiso calc . 1 . H
C23 1.4991(5) 1.0031(3) 1.17223(6) .0496(8) Uani d . 1 . C
C24 1.5343(8) .9080(4) 1.20998(7) .0820(14) Uani d . 1 . C
H24A 1.4838 .9076 1.2266 .123 Uiso calc . 1 . H
H24B 1.6694 .9216 1.2106 .123 Uiso calc . 1 . H
H24C 1.5112 .8381 1.2023 .123 Uiso calc . 1 . H
O1 1.7837(4) 1.0970(2) 1.11729(5) .0662(7) Uani d . 1 . O
O2 1.2784(5) 1.2350(2) 1.18541(5) .0830(9) Uani d . 1 . O
O3 1.2646(5) 1.0785(3) 1.01660(6) .0825(9) Uani d . 1 . O
O4 1.5497(5) 1.1264(3) 1.00181(6) .0894(10) Uani d . 1 . O
O5 1.7186(6) .8236(3) 1.00236(6) .1027(12) Uani d . 1 . O
O6 1.4735(5) .9026(2) .98341(5) .0774(8) Uani d . 1 . O
O7 1.6277(4) .9494(3) 1.16360(5) .0705(7) Uani d . 1 . O
O8 1.4421(4) .9934(2) 1.19565(4) .0652(7) Uani d . 1 . O
C1' 1.4530(6) 1.4642(3) 1.14469(6) .0614(9) Uani d . 1 . C
H1'1 1.5638 1.4587 1.1555 .074 Uiso calc . 1 . H
H1'2 1.3823 1.3959 1.1460 .074 Uiso calc . 1 . H
C2' 1.5203(7) 1.4788(3) 1.11774(7) .0696(11) Uani d . 1 . C
H2'1 1.5907 1.4138 1.1127 .084 Uiso calc . 1 . H
H2'2 1.6075 1.5407 1.1170 .084 Uiso calc . 1 . H
C3' 1.3573(7) 1.4982(3) 1.09895(6) .0677(11) Uani d . 1 . C
C4' 1.2278(7) 1.5904(3) 1.10855(6) .0636(10) Uani d . 1 . C
H4'1 1.2974 1.6592 1.1082 .076 Uiso calc . 1 . H
H4'2 1.1183 1.5975 1.0976 .076 Uiso calc . 1 . H
C5' 1.1587(6) 1.5685(3) 1.13491(6) .0527(8) Uani d . 1 . C
H5' 1.0975 1.4961 1.1345 .063 Uiso calc . 1 . H
C6' 1.0085(5) 1.6473(3) 1.14384(6) .0555(8) Uani d . 1 . C
H6' .9295 1.6801 1.1320 .067 Uiso calc . 1 . H
C7' .9827(5) 1.6725(3) 1.16770(6) .0560(8) Uani d . 1 . C
H7' .8848 1.7209 1.1718 .067 Uiso calc . 1 . H
C8' 1.1027(5) 1.6273(3) 1.18835(6) .0482(7) Uani d . 1 . C
H8' 1.1870 1.6861 1.1942 .058 Uiso calc . 1 . H
C9' 1.2298(5) 1.5316(3) 1.17921(5) .0487(7) Uani d . 1 . C
H9' 1.1405 1.4718 1.1755 .058 Uiso calc . 1 . H
C10' 1.3261(5) 1.5587(3) 1.15379(6) .0501(8) Uani d . 1 . C
C11' 1.3536(5) 1.4885(3) 1.20019(6) .0522(8) Uani d . 1 . C
C12' 1.2444(5) 1.4515(3) 1.22307(6) .0518(8) Uani d . 1 . C
H12C 1.3336 1.4321 1.2362 .062 Uiso calc . 1 . H
H12D 1.1694 1.3869 1.2191 .062 Uiso calc . 1 . H
C13' 1.1123(5) 1.5431(3) 1.23218(6) .0467(7) Uani d . 1 . C
C14' .9862(5) 1.5866(3) 1.21067(5) .0477(7) Uani d . 1 . C
H14' .9131 1.5233 1.2046 .057 Uiso calc . 1 . H
C15' .8432(5) 1.6597(3) 1.22430(6) .0556(8) Uani d . 1 . C
H15C .7314 1.6737 1.2141 .067 Uiso calc . 1 . H
H15D .9006 1.7292 1.2290 .067 Uiso calc . 1 . H
C16' .7920(5) 1.5917(3) 1.24723(7) .0584(9) Uani d . 1 . C
H16C .7782 1.6384 1.2618 .070 Uiso calc . 1 . H
H16D .6733 1.5522 1.2446 .070 Uiso calc . 1 . H
C17' .9562(6) 1.5128(3) 1.25057(6) .0544(8) Uani d . 1 . C
C18' 1.4407(6) 1.6650(3) 1.15576(7) .0604(9) Uani d . 1 . C
H18D 1.3588 1.7231 1.1614 .091 Uiso calc . 1 . H
H18E 1.4917 1.6836 1.1397 .091 Uiso calc . 1 . H
H18F 1.5436 1.6552 1.1674 .091 Uiso calc . 1 . H
C19' 1.4458(9) 1.5335(4) 1.07438(7) .0851(15) Uani d . 1 . C
C20' 1.5106(11) 1.4962(7) 1.03265(8) .137(3) Uani d . 1 . C
H20D 1.4837 1.4396 1.0207 .206 Uiso calc . 1 . H
H20E 1.6464 1.5031 1.0347 .206 Uiso calc . 1 . H
H20F 1.4590 1.5646 1.0269 .206 Uiso calc . 1 . H
C21' 1.2462(10) 1.3913(3) 1.09500(7) .0790(14) Uani d . 1 . C
C22' .9600(12) 1.3082(5) 1.08278(12) .132(3) Uani d . 1 . C
H22D .8355 1.3280 1.0768 .198 Uiso calc . 1 . H
H22E .9477 1.2690 1.0982 .198 Uiso calc . 1 . H
H22F 1.0225 1.2623 1.0707 .198 Uiso calc . 1 . H
C23' 1.2330(5) 1.6348(3) 1.24325(6) .0492(8) Uani d . 1 . C
C24' 1.2863(7) 1.7482(4) 1.27846(8) .0783(12) Uani d . 1 . C
H24D 1.2349 1.7605 1.2948 .117 Uiso calc . 1 . H
H24E 1.2770 1.8145 1.2688 .117 Uiso calc . 1 . H
H24F 1.4179 1.7268 1.2798 .117 Uiso calc . 1 . H
O1' 1.5283(4) 1.4815(2) 1.19923(4) .0632(7) Uani d . 1 . O
O2' .9595(4) 1.4329(2) 1.26435(5) .0701(7) Uani d . 1 . O
O3' 1.5385(13) 1.6125(4) 1.07169(8) .219(4) Uani d . 1 . O
O4' 1.4230(7) 1.4675(4) 1.05673(6) .1157(14) Uani d . 1 . O
O5' 1.3119(9) 1.3028(3) 1.09881(8) .150(2) Uani d . 1 . O
O6' 1.0711(6) 1.4058(3) 1.08671(6) .0912(10) Uani d . 1 . O
O7' 1.1786(4) 1.6613(2) 1.26617(4) .0648(7) Uani d . 1 . O
O8' 1.3670(4) 1.6769(2) 1.23289(5) .0662(7) Uani d . 1 . O

loop_
_atom_type_symbol
_atom_type_description
_atom_type_scat_dispersion_real
_atom_type_scat_dispersion_imag
_atom_type_scat_source
C C .0181 .0091 'International Tables Vol C Tables 4.2.6.8 and 6.1.1.4'
H H .0000 .0000 'International Tables Vol C Tables 4.2.6.8 and 6.1.1.4'
O O .0492 .0322 'International Tables Vol C Tables 4.2.6.8 and 6.1.1.4'

loop_
_geom_angle_atom_site_label_1
_geom_angle_atom_site_label_2
_geom_angle_atom_site_label_3
_geom_angle
_geom_angle_publ_flag
C2 C1 C10 113.5(3) no
C2 C1 H1A 108.9 no
C10 C1 H1A 108.9 no
C2 C1 H1B 108.9 no
C10 C1 H1B 108.9 no
H1A C1 H1B 107.7 no
C1 C2 C3 113.2(3) no
C1 C2 H2A 108.9 no
C3 C2 H2A 108.9 no
C1 C2 H2B 108.9 no
C3 C2 H2B 108.9 no
H2A C2 H2B 107.7 no
C19 C3 C2 112.2(3) no
C19 C3 C21 107.1(3) no
C2 C3 C21 110.8(3) no
C19 C3 C4 110.3(3) no
C2 C3 C4 110.0(3) no
C21 C3 C4 106.2(3) no
C5 C4 C3 111.2(3) no
C5 C4 H4A 109.4 no
C3 C4 H4A 109.4 no
C5 C4 H4B 109.4 no
C3 C4 H4B 109.4 no
H4A C4 H4B 108.0 no
C6 C5 C4 112.5(3) no
C6 C5 C10 112.7(3) no
C4 C5 C10 113.2(3) no
C6 C5 H5 105.9 no
C4 C5 H5 105.9 no
C10 C5 H5 105.9 no
C7 C6 C5 123.0(3) no
C7 C6 H6 118.5 no
C5 C6 H6 118.5 no
C6 C7 C8 123.2(3) no
C6 C7 H7 118.4 no
C8 C7 H7 118.4 no
C7 C8 C14 112.1(3) no
C7 C8 C9 111.6(3) no
C14 C8 C9 108.4(3) no
C7 C8 H8 108.2 no
C14 C8 H8 108.2 no
C9 C8 H8 108.2 no
C11 C9 C8 110.3(2) no
C11 C9 C10 118.3(3) no
C8 C9 C10 111.3(3) no
C11 C9 H9 105.2 no
C8 C9 H9 105.2 no
C10 C9 H9 105.2 no
C18 C10 C5 112.6(3) no
C18 C10 C1 110.3(3) no
C5 C10 C1 105.6(3) no
C18 C10 C9 110.4(3) no
C5 C10 C9 104.7(3) no
C1 C10 C9 113.1(3) no
O1 C11 C12 119.6(3) no
O1 C11 C9 124.6(3) no
C12 C11 C9 115.8(3) no
C11 C12 C13 111.5(3) no
C11 C12 H12A 109.3 no
C13 C12 H12A 109.3 no
C11 C12 H12B 109.3 no
C13 C12 H12B 109.3 no
H12A C12 H12B 108.0 no
C23 C13 C17 109.3(3) no
C23 C13 C12 108.6(3) no
C17 C13 C12 118.4(3) no
C23 C13 C14 110.3(3) no
C17 C13 C14 99.2(3) no
C12 C13 C14 110.7(3) no
C8 C14 C15 121.9(3) no
C8 C14 C13 112.3(3) no
C15 C14 C13 103.4(3) no
C8 C14 H14 106.1 no
C15 C14 H14 106.1 no
C13 C14 H14 106.1 no
C16 C15 C14 102.3(3) no
C16 C15 H15A 111.3 no
C14 C15 H15A 111.3 no
C16 C15 H15B 111.3 no
C14 C15 H15B 111.3 no
H15A C15 H15B 109.2 no
C17 C16 C15 105.5(3) no
C17 C16 H16A 110.6 no
C15 C16 H16A 110.6 no
C17 C16 H16B 110.6 no
C15 C16 H16B 110.6 no
H16A C16 H16B 108.8 no
O2 C17 C16 126.4(4) no
O2 C17 C13 125.1(4) no
C16 C17 C13 108.4(3) no
C10 C18 H18A 109.5 no
C10 C18 H18B 109.5 no
H18A C18 H18B 109.5 no
C10 C18 H18C 109.5 no
H18A C18 H18C 109.5 no
H18B C18 H18C 109.5 no
O3 C19 O4 122.8(4) no
O3 C19 C3 125.7(4) no
O4 C19 C3 111.5(4) no
O4 C20 H20A 109.5 no
O4 C20 H20B 109.5 no
H20A C20 H20B 109.5 no
O4 C20 H20C 109.5 no
H20A C20 H20C 109.5 no
H20B C20 H20C 109.5 no
O5 C21 O6 123.4(4) no
O5 C21 C3 124.6(4) no
O6 C21 C3 112.0(3) no
O6 C22 H22A 109.5 no
O6 C22 H22B 109.5 no
H22A C22 H22B 109.5 no
O6 C22 H22C 109.5 no
H22A C22 H22C 109.5 no
H22B C22 H22C 109.5 no
O7 C23 O8 122.8(3) no
O7 C23 C13 124.2(3) no
O8 C23 C13 113.0(3) no
O8 C24 H24A 109.5 no
O8 C24 H24B 109.5 no
H24A C24 H24B 109.5 no
O8 C24 H24C 109.5 no
H24A C24 H24C 109.5 no
H24B C24 H24C 109.5 no
C19 O4 C20 116.0(5) no
C21 O6 C22 117.0(4) no
C23 O8 C24 115.7(3) no
C2' C1' C10' 113.0(3) no
C2' C1' H1'1 109.0 no
C10' C1' H1'1 109.0 no
C2' C1' H1'2 109.0 no
C10' C1' H1'2 109.0 no
H1'1 C1' H1'2 107.8 no
C1' C2' C3' 114.0(4) no
C1' C2' H2'1 108.8 no
C3' C2' H2'1 108.8 no
C1' C2' H2'2 108.8 no
C3' C2' H2'2 108.8 no
H2'1 C2' H2'2 107.6 no
C19' C3' C21' 109.2(3) no
C19' C3' C4' 109.0(3) no
C21' C3' C4' 111.6(4) no
C19' C3' C2' 108.0(4) no
C21' C3' C2' 109.7(3) no
C4' C3' C2' 109.3(3) no
C5' C4' C3' 111.9(3) no
C5' C4' H4'1 109.2 no
C3' C4' H4'1 109.2 no
C5' C4' H4'2 109.2 no
C3' C4' H4'2 109.2 no
H4'1 C4' H4'2 107.9 no
C6' C5' C4' 114.1(3) no
C6' C5' C10' 111.7(3) no
C4' C5' C10' 112.3(3) no
C6' C5' H5' 106.0 no
C4' C5' H5' 106.0 no
C10' C5' H5' 106.0 no
C7' C6' C5' 123.4(3) no
C7' C6' H6' 118.3 no
C5' C6' H6' 118.3 no
C6' C7' C8' 123.5(3) no
C6' C7' H7' 118.3 no
C8' C7' H7' 118.3 no
C7' C8' C14' 113.5(3) no
C7' C8' C9' 111.5(3) no
C14' C8' C9' 108.1(3) no
C7' C8' H8' 107.8 no
C14' C8' H8' 107.8 no
C9' C8' H8' 107.8 no
C11' C9' C8' 110.8(2) no
C11' C9' C10' 118.5(3) no
C8' C9' C10' 111.5(3) no
C11' C9' H9' 104.9 no
C8' C9' H9' 104.9 no
C10' C9' H9' 104.9 no
C18' C10' C1' 110.7(3) no
C18' C10' C5' 112.1(3) no
C1' C10' C5' 106.7(3) no
C18' C10' C9' 110.3(3) no
C1' C10' C9' 111.7(3) no
C5' C10' C9' 105.1(3) no
O1' C11' C12' 121.1(3) no
O1' C11' C9' 124.3(3) no
C12' C11' C9' 114.6(3) no
C11' C12' C13' 110.3(3) no
C11' C12' H12C 109.6 no
C13' C12' H12C 109.6 no
C11' C12' H12D 109.6 no
C13' C12' H12D 109.6 no
H12C C12' H12D 108.1 no
C17' C13' C23' 109.0(3) no
C17' C13' C12' 117.8(3) no
C23' C13' C12' 108.9(3) no
C17' C13' C14' 99.0(3) no
C23' C13' C14' 110.9(3) no
C12' C13' C14' 110.9(2) no
C15' C14' C8' 122.4(3) no
C15' C14' C13' 102.6(2) no
C8' C14' C13' 112.9(3) no
C15' C14' H14' 105.9 no
C8' C14' H14' 105.9 no
C13' C14' H14' 105.9 no
C14' C15' C16' 102.9(3) no
C14' C15' H15C 111.2 no
C16' C15' H15C 111.2 no
C14' C15' H15D 111.2 no
C16' C15' H15D 111.2 no
H15C C15' H15D 109.1 no
C17' C16' C15' 105.2(3) no
C17' C16' H16C 110.7 no
C15' C16' H16C 110.7 no
C17' C16' H16D 110.7 no
C15' C16' H16D 110.7 no
H16C C16' H16D 108.8 no
O2' C17' C16' 126.4(4) no
O2' C17' C13' 124.9(3) no
C16' C17' C13' 108.5(3) no
C10' C18' H18D 109.5 no
C10' C18' H18E 109.5 no
H18D C18' H18E 109.5 no
C10' C18' H18F 109.5 no
H18D C18' H18F 109.5 no
H18E C18' H18F 109.5 no
O3' C19' O4' 120.4(5) no
O3' C19' C3' 124.5(4) no
O4' C19' C3' 115.0(4) no
O4' C20' H20D 109.5 no
O4' C20' H20E 109.5 no
H20D C20' H20E 109.5 no
O4' C20' H20F 109.5 no
H20D C20' H20F 109.5 no
H20E C20' H20F 109.5 no
O5' C21' O6' 122.6(5) no
O5' C21' C3' 123.4(6) no
O6' C21' C3' 114.0(4) no
O6' C22' H22D 109.5 no
O6' C22' H22E 109.5 no
H22D C22' H22E 109.5 no
O6' C22' H22F 109.5 no
H22D C22' H22F 109.5 no
H22E C22' H22F 109.5 no
O8' C23' O7' 123.1(3) no
O8' C23' C13' 124.4(3) no
O7' C23' C13' 112.4(3) no
O7' C24' H24D 109.5 no
O7' C24' H24E 109.5 no
H24D C24' H24E 109.5 no
O7' C24' H24F 109.5 no
H24D C24' H24F 109.5 no
H24E C24' H24F 109.5 no
C19' O4' C20' 117.2(5) no
C21' O6' C22' 116.3(5) no
C23' O7' C24' 116.6(3) no

loop_
_geom_bond_atom_site_label_1
_geom_bond_atom_site_label_2
_geom_bond_site_symmetry_2
_geom_bond_distance
_geom_bond_publ_flag
C1 C2 . 1.527(5) no
C1 C10 . 1.546(5) no
C1 H1A . .970 no
C1 H1B . .970 no
C2 C3 . 1.529(5) no
C2 H2A . .970 no
C2 H2B . .970 no
C3 C19 . 1.514(6) no
C3 C21 . 1.531(5) no
C3 C4 . 1.540(5) no
C4 C5 . 1.522(4) no
C4 H4A . .970 no
C4 H4B . .970 no
C5 C6 . 1.495(5) no
C5 C10 . 1.542(5) no
C5 H5 . .980 no
C6 C7 . 1.317(5) no
C6 H6 . .930 no
C7 C8 . 1.492(5) no
C7 H7 . .930 no
C8 C14 . 1.520(4) no
C8 C9 . 1.540(4) no
C8 H8 . .980 no
C9 C11 . 1.515(5) no
C9 C10 . 1.547(4) no
C9 H9 . .980 no
C10 C18 . 1.530(5) no
C11 O1 . 1.228(4) no
C11 C12 . 1.513(5) no
C12 C13 . 1.527(5) no
C12 H12A . .970 no
C12 H12B . .970 no
C13 C23 . 1.518(5) no
C13 C17 . 1.527(5) no
C13 C14 . 1.546(5) no
C14 C15 . 1.530(5) no
C14 H14 . .980 no
C15 C16 . 1.524(5) no
C15 H15A . .970 no
C15 H15B . .970 no
C16 C17 . 1.523(6) no
C16 H16A . .970 no
C16 H16B . .970 no
C17 O2 . 1.214(4) no
C18 H18A . .960 no
C18 H18B . .960 no
C18 H18C . .960 no
C19 O3 . 1.204(5) no
C19 O4 . 1.329(5) no
C20 O4 . 1.447(6) no
C20 H20A . .960 no
C20 H20B . .960 no
C20 H20C . .960 no
C21 O5 . 1.194(5) no
C21 O6 . 1.320(5) no
C22 O6 . 1.447(4) no
C22 H22A . .960 no
C22 H22B . .960 no
C22 H22C . .960 no
C23 O7 . 1.204(4) no
C23 O8 . 1.322(4) no
C24 O8 . 1.445(5) no
C24 H24A . .960 no
C24 H24B . .960 no
C24 H24C . .960 no
C1' C2' . 1.530(5) no
C1' C10' . 1.533(5) no
C1' H1'1 . .970 no
C1' H1'2 . .970 no
C2' C3' . 1.540(6) no
C2' H2'1 . .970 no
C2' H2'2 . .970 no
C3' C19' . 1.517(6) no
C3' C21' . 1.531(7) no
C3' C4' . 1.531(6) no
C4' C5' . 1.517(5) no
C4' H4'1 . .970 no
C4' H4'2 . .970 no
C5' C6' . 1.501(5) no
C5' C10' . 1.552(5) no
C5' H5' . .980 no
C6' C7' . 1.327(5) no
C6' H6' . .930 no
C7' C8' . 1.495(5) no
C7' H7' . .930 no
C8' C14' . 1.530(4) no
C8' C9' . 1.545(5) no
C8' H8' . .980 no
C9' C11' . 1.513(5) no
C9' C10' . 1.555(4) no
C9' H9' . .980 no
C10' C18' . 1.526(5) no
C11' O1' . 1.227(4) no
C11' C12' . 1.513(5) no
C12' C13' . 1.528(5) no
C12' H12C . .970 no
C12' H12D . .970 no
C13' C17' . 1.517(5) no
C13' C23' . 1.520(5) no
C13' C14' . 1.545(4) no
C14' C15' . 1.525(5) no
C14' H14' . .980 no
C15' C16' . 1.524(5) no
C15' H15C . .970 no
C15' H15D . .970 no
C16' C17' . 1.508(5) no
C16' H16C . .970 no
C16' H16D . .970 no
C17' O2' . 1.222(4) no
C18' H18D . .960 no
C18' H18E . .960 no
C18' H18F . .960 no
C19' O3' . 1.170(7) no
C19' O4' . 1.251(5) no
C20' O4' . 1.471(6) no
C20' H20D . .960 no
C20' H20E . .960 no
C20' H20F . .960 no
C21' O5' . 1.190(5) no
C21' O6' . 1.315(7) no
C22' O6' . 1.436(7) no
C22' H22D . .960 no
C22' H22E . .960 no
C22' H22F . .960 no
C23' O8' . 1.205(4) no
C23' O7' . 1.326(4) no
C24' O7' . 1.456(5) no
C24' H24D . .960 no
C24' H24E . .960 no
C24' H24F . .960 no

loop_
_geom_torsion_atom_site_label_1
_geom_torsion_atom_site_label_2
_geom_torsion_atom_site_label_3
_geom_torsion_atom_site_label_4
_geom_torsion
_geom_torsion_publ_flag
C10 C1 C2 C3 55.0(4) no
C1 C2 C3 C19 72.3(4) no
C1 C2 C3 C21 -168.1(3) ?
C1 C2 C3 C4 -50.9(4) no
C19 C3 C4 C5 -71.6(4) ?
C2 C3 C4 C5 52.8(4) no
C21 C3 C4 C5 172.7(3) ?
C3 C4 C5 C6 171.0(3) no
C3 C4 C5 C10 -59.8(4) ?
C4 C5 C6 C7 153.6(4) no
C10 C5 C6 C7 24.1(5) ?
C5 C6 C7 C8 -3.0(6) yes
C6 C7 C8 C14 135.7(4) no
C6 C7 C8 C9 13.8(5) ?
C7 C8 C9 C11 -179.3(3) ?
C14 C8 C9 C11 56.7(3) ?
C7 C8 C9 C10 -45.9(4) ?
C14 C8 C9 C10 -169.9(3) ?
C6 C5 C10 C18 67.6(4) ?
C4 C5 C10 C18 -61.5(4) ?
C6 C5 C10 C1 -172.0(3) ?
C4 C5 C10 C1 58.9(4) ?
C6 C5 C10 C9 -52.4(4) ?
C4 C5 C10 C9 178.5(3) ?
C2 C1 C10 C18 66.0(4) ?
C2 C1 C10 C5 -55.9(4) ?
C2 C1 C10 C9 -169.8(3) no
C11 C9 C10 C18 72.6(4) ?
C8 C9 C10 C18 -56.8(4) ?
C11 C9 C10 C5 -166.0(3) ?
C8 C9 C10 C5 64.6(3) ?
C11 C9 C10 C1 -51.5(4) no
C8 C9 C10 C1 179.1(3) ?
C8 C9 C11 O1 129.4(4) ?
C10 C9 C11 O1 -0.4(5) ?
C8 C9 C11 C12 -53.3(4) ?
C10 C9 C11 C12 176.8(3) no
O1 C11 C12 C13 -133.0(4) ?
C9 C11 C12 C13 49.6(4) no
C11 C12 C13 C23 71.9(3) ?
C11 C12 C13 C17 -162.8(3) no
C11 C12 C13 C14 -49.3(4) ?
C7 C8 C14 C15 52.7(4) no
C9 C8 C14 C15 176.4(3) ?
C7 C8 C14 C13 176.0(3) ?
C9 C8 C14 C13 -60.3(3) ?
C23 C13 C14 C8 -63.1(3) ?
C17 C13 C14 C8 -177.6(3) ?
C12 C13 C14 C8 57.1(3) ?
C23 C13 C14 C15 70.1(3) ?
C17 C13 C14 C15 -44.5(3) ?
C12 C13 C14 C15 -169.7(3) ?
C8 C14 C15 C16 170.7(3) no
C13 C14 C15 C16 43.3(3) ?
C14 C15 C16 C17 -24.0(4) no
C15 C16 C17 O2 172.4(4) ?
C15 C16 C17 C13 -3.9(4) yes
C23 C13 C17 O2 97.9(4) ?
C12 C13 C17 O2 -27.1(5) ?
C14 C13 C17 O2 -146.8(4) ?
C23 C13 C17 C16 -85.9(4) ?
C12 C13 C17 C16 149.2(3) no
C14 C13 C17 C16 29.5(3) ?
C2 C3 C19 O3 -129.3(4) ?
C21 C3 C19 O3 108.9(5) ?
C4 C3 C19 O3 -6.3(5) ?
C2 C3 C19 O4 51.3(4) yes
C21 C3 C19 O4 -70.5(4) ?
C4 C3 C19 O4 174.3(3) ?
C19 C3 C21 O5 156.6(5) ?
C2 C3 C21 O5 34.0(6) ?
C4 C3 C21 O5 -85.5(5) ?
C19 C3 C21 O6 -25.9(5) ?
C2 C3 C21 O6 -148.6(3) yes
C4 C3 C21 O6 92.0(4) ?
C17 C13 C23 O7 -174.7(4) ?
C12 C13 C23 O7 -44.2(5) ?
C14 C13 C23 O7 77.2(4) ?
C17 C13 C23 O8 4.6(4) ?
C12 C13 C23 O8 135.2(3) ?
C14 C13 C23 O8 -103.4(3) ?
O3 C19 O4 C20 -4.9(6) ?
C3 C19 O4 C20 174.5(4) ?
O5 C21 O6 C22 2.2(7) ?
C3 C21 O6 C22 -175.3(4) ?
O7 C23 O8 C24 -4.4(6) ?
C13 C23 O8 C24 176.1(3) ?
C10' C1' C2' C3' -53.9(5) no
C1' C2' C3' C19' 168.9(3) ?
C1' C2' C3' C21' -72.3(4) ?
C1' C2' C3' C4' 50.4(5) no
C19' C3' C4' C5' -171.1(4) ?
C21' C3' C4' C5' 68.2(4) ?
C2' C3' C4' C5' -53.3(5) no
C3' C4' C5' C6' -171.3(3) ?
C3' C4' C5' C10' 60.2(4) ?
C4' C5' C6' C7' -152.4(4) no
C10' C5' C6' C7' -23.6(5) ?
C5' C6' C7' C8' 1.3(6) yes
C6' C7' C8' C14' -133.9(4) no
C6' C7' C8' C9' -11.6(5) ?
C7' C8' C9' C11' 178.7(3) ?
C14' C8' C9' C11' -55.9(4) ?
C7' C8' C9' C10' 44.4(4) ?
C14' C8' C9' C10' 169.8(3) ?
C2' C1' C10' C18' -67.2(4) ?
C2' C1' C10' C5' 55.1(4) ?
C2' C1' C10' C9' 169.5(3) no
C6' C5' C10' C18' -67.1(4) ?
C4' C5' C10' C18' 62.6(4) ?
C6' C5' C10' C1' 171.5(3) ?
C4' C5' C10' C1' -58.8(4) ?
C6' C5' C10' C9' 52.7(4) ?
C4' C5' C10' C9' -177.6(3) ?
C11' C9' C10' C18' -74.3(4) ?
C8' C9' C10' C18' 56.1(4) ?
C11' C9' C10' C1' 49.3(4) no
C8' C9' C10' C1' 179.8(3) ?
C11' C9' C10' C5' 164.7(3) ?
C8' C9' C10' C5' -64.9(3) ?
C8' C9' C11' O1' -124.7(4) ?
C10' C9' C11' O1' 6.1(5) ?
C8' C9' C11' C12' 56.4(4) ?
C10' C9' C11' C12' -172.9(3) no
O1' C11' C12' C13' 127.4(4) ?
C9' C11' C12' C13' -53.6(4) no
C11' C12' C13' C17' 164.8(3) no
C11' C12' C13' C23' -70.6(3) ?
C11' C12' C13' C14' 51.8(4) ?
C7' C8' C14' C15' -55.2(4) no
C9' C8' C14' C15' -179.4(3) ?
C7' C8' C14' C13' -178.4(3) ?
C9' C8' C14' C13' 57.4(3) ?
C17' C13' C14' C15' 45.5(3) ?
C23' C13' C14' C15' -68.9(3) ?
C12' C13' C14' C15' 169.9(3) ?
C17' C13' C14' C8' 179.1(3) ?
C23' C13' C14' C8' 64.7(3) ?
C12' C13' C14' C8' -56.5(4) ?
C8' C14' C15' C16' -170.3(3) no
C13' C14' C15' C16' -42.5(3) ?
C14' C15' C16' C17' 21.8(4) no
C15' C16' C17' O2' -167.9(4) ?
C15' C16' C17' C13' 7.1(4) yes
C23' C13' C17' O2' -101.3(4) ?
C12' C13' C17' O2' 23.3(5) ?
C14' C13' C17' O2' 142.8(4) ?
C23' C13' C17' C16' 83.6(3) ?
C12' C13' C17' C16' -151.8(3) no
C14' C13' C17' C16' -32.3(3) ?
C21' C3' C19' O3' 179.8(7) ?
C4' C3' C19' O3' 57.6(9) ?
C2' C3' C19' O3' -61.1(8) ?
C21' C3' C19' O4' -4.5(7) ?
C4' C3' C19' O4' -126.7(5) ?
C2' C3' C19' O4' 114.6(5) yes
C19' C3' C21' O5' 94.9(6) ?
C4' C3' C21' O5' -144.6(5) ?
C2' C3' C21' O5' -23.2(6) ?
C19' C3' C21' O6' -84.4(5) ?
C4' C3' C21' O6' 36.2(5) ?
C2' C3' C21' O6' 157.5(3) yes
C17' C13' C23' O8' -179.3(3) ?
C12' C13' C23' O8' 51.1(4) ?
C14' C13' C23' O8' -71.3(4) ?
C17' C13' C23' O7' 2.9(4) ?
C12' C13' C23' O7' -126.8(3) ?
C14' C13' C23' O7' 110.8(3) ?
O3' C19' O4' C20' -2.4(10) ?
C3' C19' O4' C20' -178.3(5) ?
O5' C21' O6' C22' 1.0(7) ?
C3' C21' O6' C22' -179.7(4) ?
O8' C23' O7' C24' 1.8(5) ?
C13' C23' O7' C24' 179.7(3) ?
